data_2238704
loop_
_publ_author_name
'Novakovi\'c, Sladjana B.'
'Rodi\'c, Marko V.'
'Ja\'cimovi\'c, \<Zeljko K.'
'Ratkovi\'c, Zoran'
'Sukdolak, Slobodan'

_publ_section_title
;
 4-Dichloromethyl-4-methyl-5-(nitromethyl)cyclohex-2-enone
;
_journal_coeditor_code BT6936
_journal_issue 11
_journal_name_full 'Acta Crystallographica Section E'
_journal_page_first o1638
_journal_paper_doi 10.1107/S1600536813027517
_journal_volume 69
_journal_year 2013
_chemical_formula_iupac 'C9 H11 Cl2 N O3'
_chemical_formula_moiety 'C9 H11 Cl2 N O3'
_chemical_formula_sum 'C9 H11 Cl2 N O3'
_chemical_formula_weight 252.09
_chemical_name_systematic
;
4-Dichloromethyl-4-methyl-5-(nitromethyl)cyclohex-2-enone
;
_space_group_IT_number 14
_symmetry_cell_setting monoclinic
_symmetry_space_group_name_Hall '-P 2ybc'
_symmetry_space_group_name_H-M 'P 1 21/c 1'
_atom_sites_solution_hydrogens geom
_atom_sites_solution_primary direct
_atom_sites_solution_secondary difmap
_audit_creation_method SHELXL-97
_cell_angle_alpha 90.00
_cell_angle_beta 101.682(6)
_cell_angle_gamma 90.00
_cell_formula_units_Z 4
_cell_length_a 13.8922(7)
_cell_length_b 10.4531(9)
_cell_length_c 7.8696(5)
_cell_measurement_reflns_used 927
_cell_measurement_temperature 293(2)
_cell_measurement_theta_max 70.1650
_cell_measurement_theta_min 4.2270
_cell_volume 1119.12(13)
_computing_cell_refinement
;
CrysAlis PRO (Agilent, 2013)
;
_computing_data_collection
;
CrysAlis PRO (Agilent, 2013)
;
_computing_data_reduction
;
CrysAlis PRO (Agilent, 2013)
;
_computing_molecular_graphics
;
ORTEP-3 for Windows (Farrugia, 2012) and
Mercury (Macrae <i>et al.</i>, 2006)
;
_computing_publication_material 'WinGX (Farrugia, 2012), PLATON (Spek, 2009) and PARST (Nardelli, 1995)'
_computing_structure_refinement 'SHELXL97 (Sheldrick, 2008)'
_computing_structure_solution 'SHELXS97 (Sheldrick, 2008)'
_diffrn_ambient_temperature 293(2)
_diffrn_detector_area_resol_mean 16.3280
_diffrn_measured_fraction_theta_full 0.998
_diffrn_measured_fraction_theta_max 0.973
_diffrn_measurement_device_type 'Agilent Gemini S'
_diffrn_measurement_method '\w scans'
_diffrn_radiation_monochromator graphite
_diffrn_radiation_source 'Enhance (Cu) X-ray Source'
_diffrn_radiation_type CuK\a
_diffrn_radiation_wavelength 1.54180
_diffrn_reflns_av_R_equivalents 0.0161
_diffrn_reflns_av_sigmaI/netI 0.0223
_diffrn_reflns_limit_h_max 17
_diffrn_reflns_limit_h_min -16
_diffrn_reflns_limit_k_max 7
_diffrn_reflns_limit_k_min -12
_diffrn_reflns_limit_l_max 9
_diffrn_reflns_limit_l_min -9
_diffrn_reflns_number 4083
_diffrn_reflns_theta_full 67.70
_diffrn_reflns_theta_max 72.67
_diffrn_reflns_theta_min 5.34
_exptl_absorpt_coefficient_mu 5.140
_exptl_absorpt_correction_T_max 1.00000
_exptl_absorpt_correction_T_min 0.28779
_exptl_absorpt_correction_type multi-scan
_exptl_absorpt_process_details '(CrysAlis PRO; Agilent, 2013)'
_exptl_crystal_colour colourless
_exptl_crystal_density_diffrn 1.496
_exptl_crystal_density_method 'not measured'
_exptl_crystal_description prismatic
_exptl_crystal_F_000 520
_exptl_crystal_size_max 0.11
_exptl_crystal_size_mid 0.10
_exptl_crystal_size_min 0.05
_refine_diff_density_max 0.440
_refine_diff_density_min -0.462
_refine_ls_extinction_method none
_refine_ls_goodness_of_fit_ref 1.131
_refine_ls_hydrogen_treatment constr
_refine_ls_matrix_type full
_refine_ls_number_parameters 137
_refine_ls_number_reflns 2160
_refine_ls_number_restraints 0
_refine_ls_restrained_S_all 1.131
_refine_ls_R_factor_all 0.0860
_refine_ls_R_factor_gt 0.0725
_refine_ls_shift/su_max 0.000
_refine_ls_shift/su_mean 0.000
_refine_ls_structure_factor_coef Fsqd
_refine_ls_weighting_details 'calc w=1/[\s^2^(Fo^2^)+(0.0912P)^2^+0.9148P] where P=(Fo^2^+2Fc^2^)/3'
_refine_ls_weighting_scheme calc
_refine_ls_wR_factor_gt 0.2016
_refine_ls_wR_factor_ref 0.2144
_reflns_number_gt 1674
_reflns_number_total 2160
_reflns_threshold_expression I>2\s(I)
_cod_data_source_file bt6936.cif
_cod_data_source_block I
_cod_original_sg_symbol_H-M 'P 21/c'
_cod_database_code 2238704

loop_
_symmetry_equiv_pos_as_xyz
'x, y, z'
'-x, y+1/2, -z+1/2'
'-x, -y, -z'
'x, -y-1/2, z-1/2'

loop_
_atom_site_type_symbol
_atom_site_label
_atom_site_fract_x
_atom_site_fract_y
_atom_site_fract_z
_atom_site_U_iso_or_equiv
_atom_site_adp_type
_atom_site_calc_flag
_atom_site_refinement_flags
_atom_site_occupancy
_atom_site_symmetry_multiplicity
Cl Cl1 0.42318(8) 0.42826(19) 0.16338(17) 0.1132(6) Uani d . 1 1
Cl Cl2 0.37776(11) 0.67949(16) 0.2702(2) 0.1229(7) Uani d . 1 1
N N1 0.0336(2) 0.6681(4) 0.1987(4) 0.0681(9) Uani d . 1 1
O O1 0.0509(4) 0.7541(5) 0.2925(9) 0.184(3) Uani d . 1 1
O O2 -0.0380(4) 0.6677(7) 0.1028(8) 0.195(3) Uani d . 1 1
C C1 0.1041(3) 0.5609(4) 0.1953(5) 0.0634(9) Uani d . 1 1
H H1A 0.1335 0.5699 0.0942 0.076 Uiso calc R 1 1
H H1B 0.0686 0.4804 0.1849 0.076 Uiso calc R 1 1
C C2 0.1853(2) 0.5576(3) 0.3579(4) 0.0521(8) Uani d . 1 1
H H2 0.2108 0.6447 0.3804 0.063 Uiso calc R 1 1
C C3 0.1430(3) 0.5148(5) 0.5143(5) 0.0699(11) Uani d . 1 1
H H3A 0.0917 0.5739 0.5301 0.084 Uiso calc R 1 1
H H3B 0.1135 0.4309 0.4909 0.084 Uiso calc R 1 1
C C4 0.2196(4) 0.5091(6) 0.6783(5) 0.0854(13) Uani d . 1 1
C C5 0.3186(3) 0.4765(5) 0.6616(5) 0.0719(11) Uani d . 1 1
H H5 0.3671 0.4682 0.7614 0.086 Uiso calc R 1 1
C C6 0.3420(2) 0.4579(4) 0.5085(5) 0.0605(9) Uani d . 1 1
H H6 0.4067 0.4358 0.5073 0.073 Uiso calc R 1 1
C C7 0.2720(2) 0.4699(3) 0.3368(4) 0.0506(8) Uani d . 1 1
C C8 0.3265(3) 0.5283(5) 0.2041(5) 0.0746(12) Uani d . 1 1
H H8 0.2791 0.5396 0.0946 0.090 Uiso calc R 1 1
C C9 0.2362(3) 0.3356(4) 0.2733(6) 0.0744(11) Uani d . 1 1
H H9A 0.2912 0.2782 0.2889 0.112 Uiso calc R 1 1
H H9B 0.2057 0.3394 0.1525 0.112 Uiso calc R 1 1
H H9C 0.1895 0.3056 0.3387 0.112 Uiso calc R 1 1
O O3 0.1993(4) 0.5259(7) 0.8183(4) 0.165(3) Uani d . 1 1

loop_
_atom_site_aniso_label
_atom_site_aniso_U_11
_atom_site_aniso_U_22
_atom_site_aniso_U_33
_atom_site_aniso_U_12
_atom_site_aniso_U_13
_atom_site_aniso_U_23
Cl1 0.0604(7) 0.1947(17) 0.0927(9) 0.0257(8) 0.0351(6) -0.0027(9)
Cl2 0.0976(10) 0.1148(12) 0.1631(15) -0.0342(8) 0.0423(9) 0.0388(10)
N1 0.0521(17) 0.086(2) 0.0644(18) 0.0131(16) 0.0081(14) 0.0057(17)
O1 0.140(4) 0.128(4) 0.239(6) 0.069(3) -0.066(4) -0.086(4)
O2 0.124(4) 0.229(6) 0.187(5) 0.107(4) -0.075(4) -0.105(4)
C1 0.0504(18) 0.080(3) 0.058(2) 0.0105(17) 0.0056(15) -0.0045(18)
C2 0.0448(16) 0.063(2) 0.0486(16) 0.0008(14) 0.0095(13) -0.0015(14)
C3 0.0533(19) 0.100(3) 0.061(2) 0.0049(19) 0.0235(16) 0.000(2)
C4 0.083(3) 0.125(4) 0.051(2) 0.006(3) 0.0212(19) 0.007(2)
C5 0.066(2) 0.097(3) 0.0485(19) -0.004(2) 0.0008(16) 0.0104(19)
C6 0.0432(16) 0.076(2) 0.060(2) -0.0024(15) 0.0035(14) 0.0088(17)
C7 0.0409(15) 0.063(2) 0.0481(16) -0.0011(13) 0.0105(12) -0.0021(14)
C8 0.0508(19) 0.115(3) 0.060(2) 0.004(2) 0.0181(16) 0.013(2)
C9 0.060(2) 0.069(2) 0.092(3) 0.0047(18) 0.0090(19) -0.020(2)
O3 0.131(3) 0.317(8) 0.0541(19) 0.061(4) 0.035(2) 0.004(3)

loop_
_atom_type_symbol
_atom_type_description
_atom_type_scat_dispersion_real
_atom_type_scat_dispersion_imag
_atom_type_scat_source
C C 0.0181 0.0091 'International Tables Vol C Tables 4.2.6.8 and 6.1.1.4'
H H 0.0000 0.0000 'International Tables Vol C Tables 4.2.6.8 and 6.1.1.4'
N N 0.0311 0.0180 'International Tables Vol C Tables 4.2.6.8 and 6.1.1.4'
O O 0.0492 0.0322 'International Tables Vol C Tables 4.2.6.8 and 6.1.1.4'
Cl Cl 0.3639 0.7018 'International Tables Vol C Tables 4.2.6.8 and 6.1.1.4'

loop_
_geom_angle_atom_site_label_1
_geom_angle_atom_site_label_2
_geom_angle_atom_site_label_3
_geom_angle
O2 N1 O1 118.3(4)
O2 N1 C1 118.8(4)
O1 N1 C1 122.8(4)
N1 C1 C2 112.3(3)
N1 C1 H1A 109.2
C2 C1 H1A 109.2
N1 C1 H1B 109.2
C2 C1 H1B 109.2
H1A C1 H1B 107.9
C1 C2 C3 110.0(3)
C1 C2 C7 112.5(3)
C3 C2 C7 110.2(3)
C1 C2 H2 108.0
C3 C2 H2 108.0
C7 C2 H2 108.0
C4 C3 C2 112.5(3)
C4 C3 H3A 109.1
C2 C3 H3A 109.1
C4 C3 H3B 109.1
C2 C3 H3B 109.1
H3A C3 H3B 107.8
O3 C4 C5 121.3(4)
O3 C4 C3 121.7(5)
C5 C4 C3 116.9(3)
C6 C5 C4 122.0(3)
C6 C5 H5 119.0
C4 C5 H5 119.0
C5 C6 C7 124.9(3)
C5 C6 H6 117.5
C7 C6 H6 117.5
C6 C7 C8 109.0(3)
C6 C7 C9 108.9(3)
C8 C7 C9 108.2(3)
C6 C7 C2 109.2(3)
C8 C7 C2 109.8(3)
C9 C7 C2 111.6(3)
C7 C8 Cl2 112.3(3)
C7 C8 Cl1 112.5(3)
Cl2 C8 Cl1 107.7(2)
C7 C8 H8 108.0
Cl2 C8 H8 108.0
Cl1 C8 H8 108.0
C7 C9 H9A 109.5
C7 C9 H9B 109.5
H9A C9 H9B 109.5
C7 C9 H9C 109.5
H9A C9 H9C 109.5
H9B C9 H9C 109.5

loop_
_geom_bond_atom_site_label_1
_geom_bond_atom_site_label_2
_geom_bond_distance
Cl1 C8 1.782(4)
Cl2 C8 1.768(5)
N1 O2 1.119(5)
N1 O1 1.157(5)
N1 C1 1.493(5)
C1 C2 1.525(5)
C1 H1A 0.9700
C1 H1B 0.9700
C2 C3 1.534(5)
C2 C7 1.549(5)
C2 H2 0.9800
C3 C4 1.498(6)
C3 H3A 0.9700
C3 H3B 0.9700
C4 O3 1.204(5)
C4 C5 1.448(6)
C5 C6 1.324(5)
C5 H5 0.9300
C6 C7 1.502(5)
C6 H6 0.9300
C7 C8 1.536(5)
C7 C9 1.538(5)
C8 H8 0.9800
C9 H9A 0.9600
C9 H9B 0.9600
C9 H9C 0.9600

loop_
_geom_hbond_atom_site_label_D
_geom_hbond_atom_site_label_H
_geom_hbond_atom_site_label_A
_geom_hbond_site_symmetry_A
_geom_hbond_distance_DH
_geom_hbond_distance_HA
_geom_hbond_distance_DA
_geom_hbond_angle_DHA
C8 H8 O3 1_554 0.98 2.24 3.189(5) 164
C1 H1a O3 1_554 0.97 2.56 3.503(6) 164
